data_2235505
loop_
_publ_author_name
'Liang, Li-Li'

_publ_section_title
;
 <i>catena</i>-Poly[1,2,2-trimethylcyclopentane-1,3-diammonium
 [aluminate(III)-\m-(hydrogen phosphato)-\m-phosphato]]
;
_journal_coeditor_code HY2556
_journal_issue 7
_journal_name_full 'Acta Crystallographica Section E'
_journal_page_first m986
_journal_paper_doi 10.1107/S1600536812028826
_journal_volume 68
_journal_year 2012
_chemical_formula_iupac '(C8 H20 N2) [Al (H P O4) (P O4)]'
_chemical_formula_moiety 'C8 H20 N2 2+, Al H O8 P2 2-'
_chemical_formula_sum 'C8 H21 Al N2 O8 P2'
_chemical_formula_weight 362.19
_chemical_name_systematic
;
<i>catena</i>-Poly[1,2,2-trimethylcyclopentane-1,3-diammonium
[aluminate(III)-\m-(hydrogen phosphato)-\m-phosphato]]
;
_space_group_IT_number 14
_symmetry_cell_setting monoclinic
_symmetry_space_group_name_Hall '-P 2yn'
_symmetry_space_group_name_H-M 'P 1 21/n 1'
_atom_sites_solution_hydrogens geom
_atom_sites_solution_primary direct
_atom_sites_solution_secondary difmap
_audit_creation_method SHELXL-97
_cell_angle_alpha 90.00
_cell_angle_beta 93.203(2)
_cell_angle_gamma 90.00
_cell_formula_units_Z 4
_cell_length_a 8.0102(10)
_cell_length_b 16.862(2)
_cell_length_c 10.5164(12)
_cell_measurement_reflns_used 2335
_cell_measurement_temperature 293(2)
_cell_measurement_theta_max 22.72
_cell_measurement_theta_min 2.28
_cell_volume 1418.2(3)
_computing_cell_refinement 'SAINT (Bruker, 2007)'
_computing_data_collection 'SMART (Bruker, 2007)'
_computing_data_reduction 'SAINT (Bruker, 2007)'
_computing_molecular_graphics 'DIAMOND (Brandenburg, 1999)'
_computing_publication_material 'SHELXTL (Sheldrick, 2008)'
_computing_structure_refinement 'SHELXL97 (Sheldrick, 2008)'
_computing_structure_solution 'SHELXS97 (Sheldrick, 2008)'
_diffrn_ambient_temperature 293(2)
_diffrn_measured_fraction_theta_full 0.976
_diffrn_measured_fraction_theta_max 0.976
_diffrn_measurement_device_type 'Bruker APEX CCD'
_diffrn_measurement_method '\f and \w scans'
_diffrn_radiation_monochromator graphite
_diffrn_radiation_source 'fine-focus sealed tube'
_diffrn_radiation_type MoK\a
_diffrn_radiation_wavelength 0.71073
_diffrn_reflns_av_R_equivalents 0.0783
_diffrn_reflns_av_sigmaI/netI 0.0795
_diffrn_reflns_limit_h_max 10
_diffrn_reflns_limit_h_min -10
_diffrn_reflns_limit_k_max 22
_diffrn_reflns_limit_k_min -18
_diffrn_reflns_limit_l_max 11
_diffrn_reflns_limit_l_min -13
_diffrn_reflns_number 8701
_diffrn_reflns_theta_full 28.15
_diffrn_reflns_theta_max 28.15
_diffrn_reflns_theta_min 2.28
_exptl_absorpt_coefficient_mu 0.410
_exptl_absorpt_correction_T_max 0.9299
_exptl_absorpt_correction_T_min 0.9152
_exptl_absorpt_correction_type multi-scan
_exptl_absorpt_process_details '(SADABS; Bruker, 2001)'
_exptl_crystal_colour colourless
_exptl_crystal_density_diffrn 1.696
_exptl_crystal_density_method 'not measured'
_exptl_crystal_description block
_exptl_crystal_F_000 760
_exptl_crystal_size_max 0.22
_exptl_crystal_size_mid 0.19
_exptl_crystal_size_min 0.18
_refine_diff_density_max 0.465
_refine_diff_density_min -0.465
_refine_ls_extinction_method none
_refine_ls_goodness_of_fit_ref 1.019
_refine_ls_hydrogen_treatment constr
_refine_ls_matrix_type full
_refine_ls_number_parameters 195
_refine_ls_number_reflns 3386
_refine_ls_number_restraints 0
_refine_ls_restrained_S_all 1.019
_refine_ls_R_factor_all 0.0588
_refine_ls_R_factor_gt 0.0409
_refine_ls_shift/su_max 0.001
_refine_ls_shift/su_mean 0.000
_refine_ls_structure_factor_coef Fsqd
_refine_ls_weighting_details 'calc w=1/[\s^2^(Fo^2^)+(0.0302P)^2^+0.0000P] where P=(Fo^2^+2Fc^2^)/3'
_refine_ls_weighting_scheme calc
_refine_ls_wR_factor_gt 0.0927
_refine_ls_wR_factor_ref 0.0984
_reflns_number_gt 2442
_reflns_number_total 3386
_reflns_threshold_expression I>2\s(I)
_cod_data_source_file hy2556.cif
_cod_data_source_block I
_cod_original_sg_symbol_H-M 'P 21/n'
_cod_database_code 2235505
_cod_database_fobs_code 2235505

loop_
_symmetry_equiv_pos_as_xyz
'x, y, z'
'-x+1/2, y+1/2, -z+1/2'
'-x, -y, -z'
'x-1/2, -y-1/2, z-1/2'

loop_
_atom_site_type_symbol
_atom_site_label
_atom_site_fract_x
_atom_site_fract_y
_atom_site_fract_z
_atom_site_U_iso_or_equiv
_atom_site_adp_type
_atom_site_calc_flag
_atom_site_refinement_flags
_atom_site_occupancy
_atom_site_symmetry_multiplicity
Al Al1 0.23800(9) 0.51205(4) 0.94544(6) 0.01494(17) Uani d . 1 1
C C1 0.1616(3) 0.26568(17) 0.7028(3) 0.0337(7) Uani d . 1 1
H H1D 0.0959 0.2257 0.7416 0.051 Uiso calc R 1 1
H H1E 0.1789 0.3094 0.7606 0.051 Uiso calc R 1 1
H H1F 0.2678 0.2437 0.6833 0.051 Uiso calc R 1 1
C C2 0.1662(3) 0.36187(15) 0.5190(2) 0.0223(5) Uani d . 1 1
H H2 0.1159 0.3716 0.4333 0.027 Uiso calc R 1 1
C C3 0.0691(3) 0.29490(14) 0.5794(2) 0.0214(5) Uani d . 1 1
C C4 0.0404(4) 0.22449(17) 0.4892(3) 0.0385(7) Uani d . 1 1
H H4A -0.0082 0.2429 0.4090 0.058 Uiso calc R 1 1
H H4B -0.0340 0.1873 0.5258 0.058 Uiso calc R 1 1
H H4C 0.1452 0.1991 0.4761 0.058 Uiso calc R 1 1
C C5 -0.0927(3) 0.34152(15) 0.6070(2) 0.0215(5) Uani d . 1 1
C C6 -0.2124(3) 0.34974(16) 0.4893(2) 0.0270(6) Uani d . 1 1
H H6A -0.2663 0.2998 0.4714 0.041 Uiso calc R 1 1
H H6B -0.1509 0.3654 0.4177 0.041 Uiso calc R 1 1
H H6C -0.2953 0.3892 0.5049 0.041 Uiso calc R 1 1
C C7 -0.0302(3) 0.42256(15) 0.6572(2) 0.0253(6) Uani d . 1 1
H H7A -0.1081 0.4642 0.6305 0.030 Uiso calc R 1 1
H H7B -0.0179 0.4222 0.7495 0.030 Uiso calc R 1 1
C C8 0.1363(3) 0.43549(16) 0.6010(3) 0.0341(7) Uani d . 1 1
H H8B 0.2241 0.4408 0.6678 0.041 Uiso calc R 1 1
H H8A 0.1340 0.4831 0.5491 0.041 Uiso calc R 1 1
N N1 0.3491(2) 0.34899(12) 0.50846(18) 0.0210(5) Uani d . 1 1
H H1A 0.4045 0.3681 0.5775 0.031 Uiso calc R 1 1
H H1B 0.3826 0.3739 0.4397 0.031 Uiso calc R 1 1
H H1C 0.3695 0.2973 0.5019 0.031 Uiso calc R 1 1
N N2 -0.1918(2) 0.30479(12) 0.70978(18) 0.0229(5) Uani d . 1 1
H H2A -0.2803 0.3350 0.7231 0.034 Uiso calc R 1 1
H H2B -0.1277 0.3011 0.7814 0.034 Uiso calc R 1 1
H H2C -0.2258 0.2566 0.6854 0.034 Uiso calc R 1 1
O O2 0.3899(2) 0.51208(10) 0.83594(16) 0.0248(4) Uani d . 1 1
O O3 0.5465(2) 0.42016(10) 0.69810(15) 0.0258(4) Uani d . 1 1
O O4 0.6755(2) 0.46404(10) 0.90504(15) 0.0236(4) Uani d . 1 1
O O5 0.6361(2) 0.56178(11) 0.72750(15) 0.0257(4) Uani d . 1 1
H H5B 0.7125 0.5872 0.7881 0.039 Uiso d R 1 1
O O6 -0.1454(2) 0.58055(10) 1.04650(15) 0.0256(4) Uani d . 1 1
O O7 -0.1712(2) 0.65708(10) 0.84337(15) 0.0240(4) Uani d . 1 1
O O8 0.0256(2) 0.70185(10) 1.02657(15) 0.0238(4) Uani d . 1 1
O O9 0.0880(2) 0.58103(10) 0.89830(16) 0.0246(4) Uani d . 1 1
P P1 0.56043(8) 0.48755(4) 0.78985(6) 0.01633(16) Uani d . 1 1
P P2 -0.04921(8) 0.63267(4) 0.95434(6) 0.01681(16) Uani d . 1 1

loop_
_atom_site_aniso_label
_atom_site_aniso_U_11
_atom_site_aniso_U_22
_atom_site_aniso_U_33
_atom_site_aniso_U_12
_atom_site_aniso_U_13
_atom_site_aniso_U_23
Al1 0.0163(4) 0.0119(4) 0.0167(4) 0.0005(3) 0.0018(3) -0.0008(3)
C1 0.0363(16) 0.0348(17) 0.0308(15) 0.0102(13) 0.0090(12) 0.0112(13)
C2 0.0204(13) 0.0237(14) 0.0226(13) -0.0014(10) -0.0004(10) 0.0048(10)
C3 0.0238(13) 0.0166(13) 0.0239(13) 0.0003(10) 0.0028(10) -0.0028(10)
C4 0.0368(17) 0.0264(16) 0.0526(19) -0.0028(13) 0.0048(14) -0.0181(14)
C5 0.0220(13) 0.0188(13) 0.0240(13) -0.0014(10) 0.0032(10) -0.0006(10)
C6 0.0268(15) 0.0261(15) 0.0279(14) -0.0022(11) -0.0013(11) -0.0015(11)
C7 0.0353(15) 0.0160(13) 0.0245(14) -0.0001(11) 0.0018(11) -0.0036(10)
C8 0.0314(16) 0.0176(14) 0.0533(19) 0.0005(11) 0.0024(14) -0.0028(13)
N1 0.0238(11) 0.0189(11) 0.0204(11) -0.0009(9) 0.0024(9) -0.0018(8)
N2 0.0233(11) 0.0194(11) 0.0265(11) -0.0018(9) 0.0059(9) -0.0022(9)
O2 0.0224(10) 0.0265(10) 0.0264(10) 0.0019(8) 0.0089(8) -0.0021(8)
O3 0.0257(10) 0.0273(11) 0.0241(9) 0.0011(8) -0.0006(8) -0.0131(8)
O4 0.0299(10) 0.0184(9) 0.0216(9) 0.0015(8) -0.0069(8) 0.0001(7)
O5 0.0279(10) 0.0307(11) 0.0182(9) -0.0086(8) -0.0007(7) 0.0056(7)
O6 0.0364(11) 0.0165(9) 0.0243(9) -0.0111(8) 0.0055(8) -0.0005(7)
O7 0.0240(9) 0.0152(9) 0.0320(10) 0.0037(7) -0.0057(8) 0.0033(7)
O8 0.0270(10) 0.0154(9) 0.0292(10) -0.0076(7) 0.0021(8) -0.0041(7)
O9 0.0253(10) 0.0245(10) 0.0241(9) 0.0102(8) 0.0011(7) -0.0008(7)
P1 0.0174(3) 0.0172(3) 0.0146(3) -0.0003(2) 0.0020(2) -0.0026(2)
P2 0.0178(3) 0.0106(3) 0.0220(3) 0.0003(2) 0.0008(2) 0.0001(2)

loop_
_atom_type_symbol
_atom_type_description
_atom_type_scat_dispersion_real
_atom_type_scat_dispersion_imag
_atom_type_scat_source
C C 0.0033 0.0016 'International Tables Vol C Tables 4.2.6.8 and 6.1.1.4'
H H 0.0000 0.0000 'International Tables Vol C Tables 4.2.6.8 and 6.1.1.4'
N N 0.0061 0.0033 'International Tables Vol C Tables 4.2.6.8 and 6.1.1.4'
O O 0.0106 0.0060 'International Tables Vol C Tables 4.2.6.8 and 6.1.1.4'
Al Al 0.0645 0.0514 'International Tables Vol C Tables 4.2.6.8 and 6.1.1.4'
P P 0.1023 0.0942 'International Tables Vol C Tables 4.2.6.8 and 6.1.1.4'

loop_
_geom_angle_atom_site_label_1
_geom_angle_atom_site_label_2
_geom_angle_atom_site_label_3
_geom_angle_site_symmetry_1
_geom_angle_site_symmetry_3
_geom_angle
O2 Al1 O9 . . 108.34(9)
O2 Al1 O4 . 3_667 110.23(9)
O9 Al1 O4 . 3_667 109.95(9)
O2 Al1 O6 . 3_567 110.69(9)
O9 Al1 O6 . 3_567 109.18(9)
O4 Al1 O6 3_667 3_567 108.44(9)
C3 C1 H1D . . 109.5
C3 C1 H1E . . 109.5
H1D C1 H1E . . 109.5
C3 C1 H1F . . 109.5
H1D C1 H1F . . 109.5
H1E C1 H1F . . 109.5
N1 C2 C3 . . 116.6(2)
N1 C2 C8 . . 110.1(2)
C3 C2 C8 . . 105.3(2)
N1 C2 H2 . . 108.2
C3 C2 H2 . . 108.2
C8 C2 H2 . . 108.2
C4 C3 C2 . . 112.2(2)
C4 C3 C1 . . 108.9(2)
C2 C3 C1 . . 110.7(2)
C4 C3 C5 . . 114.2(2)
C2 C3 C5 . . 98.78(19)
C1 C3 C5 . . 111.8(2)
C3 C4 H4A . . 109.5
C3 C4 H4B . . 109.5
H4A C4 H4B . . 109.5
C3 C4 H4C . . 109.5
H4A C4 H4C . . 109.5
H4B C4 H4C . . 109.5
N2 C5 C6 . . 106.61(19)
N2 C5 C7 . . 107.00(19)
C6 C5 C7 . . 112.0(2)
N2 C5 C3 . . 113.7(2)
C6 C5 C3 . . 112.7(2)
C7 C5 C3 . . 104.73(19)
C5 C6 H6A . . 109.5
C5 C6 H6B . . 109.5
H6A C6 H6B . . 109.5
C5 C6 H6C . . 109.5
H6A C6 H6C . . 109.5
H6B C6 H6C . . 109.5
C8 C7 C5 . . 105.8(2)
C8 C7 H7A . . 110.6
C5 C7 H7A . . 110.6
C8 C7 H7B . . 110.6
C5 C7 H7B . . 110.6
H7A C7 H7B . . 108.7
C7 C8 C2 . . 105.8(2)
C7 C8 H8B . . 110.6
C2 C8 H8B . . 110.6
C7 C8 H8A . . 110.6
C2 C8 H8A . . 110.6
H8B C8 H8A . . 108.7
C2 N1 H1A . . 109.5
C2 N1 H1B . . 109.5
H1A N1 H1B . . 109.5
C2 N1 H1C . . 109.5
H1A N1 H1C . . 109.5
H1B N1 H1C . . 109.5
C5 N2 H2A . . 109.5
C5 N2 H2B . . 109.5
H2A N2 H2B . . 109.5
C5 N2 H2C . . 109.5
H2A N2 H2C . . 109.5
H2B N2 H2C . . 109.5
P1 O2 Al1 . . 152.61(12)
P1 O4 Al1 . 3_667 148.27(12)
P1 O5 H5B . . 109.2
P2 O6 Al1 . 3_567 140.61(11)
P2 O9 Al1 . . 140.31(11)
O3 P1 O2 . . 112.02(10)
O3 P1 O4 . . 109.53(10)
O2 P1 O4 . . 109.11(10)
O3 P1 O5 . . 110.98(10)
O2 P1 O5 . . 106.98(10)
O4 P1 O5 . . 108.10(9)
O8 P2 O7 . . 113.33(10)
O8 P2 O9 . . 111.06(10)
O7 P2 O9 . . 107.29(9)
O8 P2 O6 . . 108.91(10)
O7 P2 O6 . . 108.08(10)
O9 P2 O6 . . 108.00(10)

loop_
_geom_bond_atom_site_label_1
_geom_bond_atom_site_label_2
_geom_bond_site_symmetry_2
_geom_bond_distance
Al1 O2 . 1.7215(18)
Al1 O9 . 1.7251(17)
Al1 O4 3_667 1.7300(17)
Al1 O6 3_567 1.7326(18)
C1 C3 . 1.540(3)
C1 H1D . 0.9600
C1 H1E . 0.9600
C1 H1F . 0.9600
C2 N1 . 1.491(3)
C2 C3 . 1.530(3)
C2 C8 . 1.538(4)
C2 H2 . 0.9800
C3 C4 . 1.529(3)
C3 C5 . 1.557(3)
C4 H4A . 0.9600
C4 H4B . 0.9600
C4 H4C . 0.9600
C5 N2 . 1.509(3)
C5 C6 . 1.529(3)
C5 C7 . 1.539(3)
C6 H6A . 0.9600
C6 H6B . 0.9600
C6 H6C . 0.9600
C7 C8 . 1.505(4)
C7 H7A . 0.9700
C7 H7B . 0.9700
C8 H8B . 0.9700
C8 H8A . 0.9700
N1 H1A . 0.8900
N1 H1B . 0.8900
N1 H1C . 0.8900
N2 H2A . 0.8900
N2 H2B . 0.8900
N2 H2C . 0.8900
O2 P1 . 1.5315(17)
O3 P1 . 1.4908(17)
O4 P1 . 1.5329(16)
O4 Al1 3_667 1.7300(17)
O5 P1 . 1.5519(18)
O5 H5B . 0.9600
O6 P2 . 1.5458(17)
O6 Al1 3_567 1.7326(18)
O7 P2 . 1.5359(16)
O8 P2 . 1.4986(17)
O9 P2 . 1.5446(17)

loop_
_geom_hbond_atom_site_label_D
_geom_hbond_atom_site_label_H
_geom_hbond_atom_site_label_A
_geom_hbond_site_symmetry_A
_geom_hbond_distance_DH
_geom_hbond_distance_HA
_geom_hbond_distance_DA
_geom_hbond_angle_DHA
N1 H1A O3 . 0.89 1.87 2.751(2) 168
N1 H1B O5 3_666 0.89 2.06 2.910(3) 158
N1 H1C O8 2_546 0.89 1.85 2.709(3) 162
N2 H2A O3 1_455 0.89 2.00 2.858(2) 160
N2 H2B O8 3_567 0.89 2.14 3.010(2) 167
N2 H2C O7 2_446 0.89 1.89 2.766(3) 169
O5 H5B O7 1_655 0.96 1.59 2.498(2) 156
